data_7227557
loop_
_publ_author_name
'Sritharan, S. R.'
'Hussein, B. A.'
'Machin, D. D.'
'El-Aooiti, M. A.'
'Adjei, J. A.'
'Singh, J. K.'
'Pau, J. T. H.'
'Dhindsa, J. S.'
'Lough, A. J.'
'Koivisto, B. D.'

_publ_section_title
;
 Managing nucleophilic addition reactions to tune the physical properties
 of 2-substituted pentamethylBODIPY derivatives
;
_journal_issue 15
_journal_name_full 'RSC Adv.'
_journal_page_first 8922
_journal_paper_doi 10.1039/C6RA28114A
_journal_volume 7
_journal_year 2017
_chemical_formula_moiety 'C21 H27 B F2 N2 O'
_chemical_formula_sum 'C21 H27 B F2 N2 O'
_chemical_formula_weight 372.25
_space_group_crystal_system monoclinic
_space_group_IT_number 14
_space_group_name_Hall '-P 2ybc'
_space_group_name_H-M_alt 'P 1 21/c 1'
_symmetry_space_group_name_Hall '-P 2ybc'
_symmetry_space_group_name_H-M 'P 1 21/c 1'
_atom_sites_solution_hydrogens geom
_audit_creation_method SHELXL-2014/7
_audit_update_record
;
2016-12-12 deposited with the CCDC.
2017-01-23 downloaded from the CCDC.
;
_cell_angle_alpha 90
_cell_angle_beta 96.381(7)
_cell_angle_gamma 90
_cell_formula_units_Z 4
_cell_length_a 8.5314(8)
_cell_length_b 10.7672(9)
_cell_length_c 21.276(2)
_cell_measurement_reflns_used 2666
_cell_measurement_temperature 147(2)
_cell_measurement_theta_max 63.35
_cell_measurement_theta_min 4.18
_cell_volume 1942.3(3)
_computing_cell_refinement APEX2
_computing_data_collection 'APEX2 (Bruker, 2014)'
_computing_data_reduction 'SAINT (Bruker, 2014)'
_computing_molecular_graphics 'PLATON (Spek, 2009)'
_computing_publication_material 'SHELXTL (Sheldrick, 2008)'
_computing_structure_refinement 'SHELXL-2014/7 (Sheldrick, 2015)'
_computing_structure_solution 'SHELXT (Sheldrick, 2008)'
_diffrn_ambient_temperature 147(2)
_diffrn_measured_fraction_theta_full 0.987
_diffrn_measured_fraction_theta_max 0.987
_diffrn_measurement_device_type 'Bruker Kappa APEX-DUO CCD'
_diffrn_measurement_method '\f and \w scans'
_diffrn_radiation_type CuK\a
_diffrn_radiation_wavelength 1.54178
_diffrn_reflns_av_R_equivalents 0.1042
_diffrn_reflns_av_unetI/netI 0.0807
_diffrn_reflns_Laue_measured_fraction_full 0.987
_diffrn_reflns_Laue_measured_fraction_max 0.987
_diffrn_reflns_limit_h_max 10
_diffrn_reflns_limit_h_min -10
_diffrn_reflns_limit_k_max 12
_diffrn_reflns_limit_k_min -12
_diffrn_reflns_limit_l_max 22
_diffrn_reflns_limit_l_min -24
_diffrn_reflns_number 19300
_diffrn_reflns_point_group_measured_fraction_full 0.987
_diffrn_reflns_point_group_measured_fraction_max 0.987
_diffrn_reflns_theta_full 67.328
_diffrn_reflns_theta_max 67.328
_diffrn_reflns_theta_min 4.182
_diffrn_source 'Bruker ImuS with multi-layer optics'
_exptl_absorpt_coefficient_mu 0.740
_exptl_absorpt_correction_type multi-scan
_exptl_absorpt_process_details 'SADABS (Sheldrick, 1996)'
_exptl_crystal_colour red
_exptl_crystal_density_diffrn 1.273
_exptl_crystal_description needle
_exptl_crystal_F_000 792
_exptl_crystal_size_max 0.180
_exptl_crystal_size_mid 0.080
_exptl_crystal_size_min 0.080
_exptl_transmission_factor_max 0.7529
_exptl_transmission_factor_min 0.5582
_refine_diff_density_max 0.206
_refine_diff_density_min -0.234
_refine_diff_density_rms 0.046
_refine_ls_extinction_method none
_refine_ls_goodness_of_fit_ref 1.022
_refine_ls_hydrogen_treatment constr
_refine_ls_matrix_type full
_refine_ls_number_parameters 251
_refine_ls_number_reflns 3449
_refine_ls_number_restraints 0
_refine_ls_restrained_S_all 1.022
_refine_ls_R_factor_all 0.0835
_refine_ls_R_factor_gt 0.0492
_refine_ls_shift/su_max 0.002
_refine_ls_shift/su_mean 0.000
_refine_ls_structure_factor_coef Fsqd
_refine_ls_weighting_details 'w=1/[\s^2^(Fo^2^)+(0.0436P)^2^+0.5654P] where P=(Fo^2^+2Fc^2^)/3'
_refine_ls_weighting_scheme calc
_refine_ls_wR_factor_gt 0.1162
_refine_ls_wR_factor_ref 0.1331
_reflns_Friedel_coverage 0.000
_reflns_number_gt 2326
_reflns_number_total 3449
_reflns_threshold_expression 'I > 2\s(I)'
_cod_data_source_file c6ra28114a2.cif
_cod_data_source_block d1594
_cod_database_code 7227557
_shelx_shelxl_version_number 2014/7
_shelx_space_group_comment
; 
The symmetry employed for this shelxl refinement is uniquely defined 
by the following loop, which should always be used as a source of 
symmetry information in preference to the above space-group names. 
They are only intended as comments. 
;
_shelx_estimated_absorpt_t_min 0.878
_shelx_estimated_absorpt_t_max 0.943

loop_
_space_group_symop_operation_xyz
'x, y, z'
'-x, y+1/2, -z+1/2'
'-x, -y, -z'
'x, -y-1/2, z-1/2'

loop_
_atom_site_label
_atom_site_type_symbol
_atom_site_fract_x
_atom_site_fract_y
_atom_site_fract_z
_atom_site_U_iso_or_equiv
_atom_site_adp_type
_atom_site_occupancy
_atom_site_site_symmetry_order
_atom_site_calc_flag
_atom_site_refinement_flags_posn
_atom_site_refinement_flags_adp
F1 F 0.25846(17) 0.49787(12) 0.31588(7) 0.0439(4) Uani 1 1 d . .
F2 F 0.03784(17) 0.60565(11) 0.33219(7) 0.0419(4) Uani 1 1 d . .
O1 O 0.6989(2) 0.96967(15) 0.55462(9) 0.0405(4) Uani 1 1 d . .
N1 N 0.0452(2) 0.38690(16) 0.35467(10) 0.0308(5) Uani 1 1 d . .
N2 N 0.2077(2) 0.53415(16) 0.42329(9) 0.0287(4) Uani 1 1 d . .
C1 C 0.1003(3) 0.34746(19) 0.46731(12) 0.0316(6) Uani 1 1 d . .
C2 C 0.0295(3) 0.31248(19) 0.40752(12) 0.0319(6) Uani 1 1 d . .
C3 C -0.0606(3) 0.2050(2) 0.38573(13) 0.0354(6) Uani 1 1 d . .
C4 C -0.0958(3) 0.2192(2) 0.32153(13) 0.0377(6) Uani 1 1 d . .
H4A H -0.1554 0.1626 0.2942 0.045 Uiso 1 1 calc R U
C5 C -0.0290(3) 0.3310(2) 0.30285(13) 0.0348(6) Uani 1 1 d . .
C6 C 0.3001(3) 0.63195(19) 0.44260(12) 0.0293(5) Uani 1 1 d . .
C7 C 0.3499(3) 0.61992(19) 0.50767(11) 0.0296(5) Uani 1 1 d . .
C8 C 0.2822(3) 0.5097(2) 0.52833(12) 0.0317(5) Uani 1 1 d . .
C9 C 0.1927(3) 0.45703(19) 0.47534(12) 0.0300(5) Uani 1 1 d . .
C10 C 0.0803(3) 0.2666(2) 0.52330(13) 0.0404(6) Uani 1 1 d . .
H10A H 0.0735 0.3188 0.5606 0.061 Uiso 1 1 calc R U
H10B H 0.1709 0.2106 0.5310 0.061 Uiso 1 1 calc R U
H10C H -0.0165 0.2177 0.5148 0.061 Uiso 1 1 calc R U
C11 C -0.1031(3) 0.0922(2) 0.42124(14) 0.0442(7) Uani 1 1 d . .
H11A H -0.0074 0.0559 0.4436 0.066 Uiso 1 1 calc R U
H11B H -0.1542 0.0312 0.3915 0.066 Uiso 1 1 calc R U
H11C H -0.1757 0.1156 0.4519 0.066 Uiso 1 1 calc R U
C12 C -0.0314(3) 0.3828(2) 0.23863(13) 0.0444(7) Uani 1 1 d . .
H12A H -0.1046 0.3348 0.2093 0.067 Uiso 1 1 calc R U
H12B H 0.0748 0.3784 0.2252 0.067 Uiso 1 1 calc R U
H12C H -0.0658 0.4696 0.2387 0.067 Uiso 1 1 calc R U
C13 C 0.3354(3) 0.7331(2) 0.39856(12) 0.0350(6) Uani 1 1 d . .
H13A H 0.4492 0.7489 0.4030 0.052 Uiso 1 1 calc R U
H13B H 0.2798 0.8089 0.4087 0.052 Uiso 1 1 calc R U
H13C H 0.3004 0.7082 0.3550 0.052 Uiso 1 1 calc R U
C14 C 0.3057(3) 0.4635(2) 0.59466(13) 0.0413(6) Uani 1 1 d . .
H14A H 0.3952 0.5068 0.6178 0.062 Uiso 1 1 calc R U
H14B H 0.3270 0.3741 0.5946 0.062 Uiso 1 1 calc R U
H14C H 0.2103 0.4792 0.6152 0.062 Uiso 1 1 calc R U
C15 C 0.4577(3) 0.6993(2) 0.54678(12) 0.0315(5) Uani 1 1 d . .
H15A H 0.4925 0.6679 0.5877 0.038 Uiso 1 1 calc R U
C16 C 0.5153(3) 0.8111(2) 0.53325(12) 0.0347(6) Uani 1 1 d . .
H16A H 0.4782 0.8482 0.4939 0.042 Uiso 1 1 calc R U
C17 C 0.6321(3) 0.8793(2) 0.57576(12) 0.0319(6) Uani 1 1 d . .
C18 C 0.6669(3) 0.8422(2) 0.64376(12) 0.0344(6) Uani 1 1 d . .
H18A H 0.7632 0.8862 0.6621 0.041 Uiso 1 1 calc R U
H18B H 0.6895 0.7521 0.6458 0.041 Uiso 1 1 calc R U
C19 C 0.5343(3) 0.8698(2) 0.68417(13) 0.0373(6) Uani 1 1 d . .
H19A H 0.4398 0.8202 0.6672 0.045 Uiso 1 1 calc R U
C20 C 0.4885(3) 1.0061(2) 0.68216(15) 0.0516(8) Uani 1 1 d . .
H20A H 0.4028 1.0196 0.7085 0.077 Uiso 1 1 calc R U
H20B H 0.4531 1.0302 0.6384 0.077 Uiso 1 1 calc R U
H20C H 0.5799 1.0566 0.6982 0.077 Uiso 1 1 calc R U
C21 C 0.5837(4) 0.8283(3) 0.75170(15) 0.0605(8) Uani 1 1 d . .
H21A H 0.4972 0.8433 0.7774 0.091 Uiso 1 1 calc R U
H21B H 0.6769 0.8753 0.7691 0.091 Uiso 1 1 calc R U
H21C H 0.6088 0.7395 0.7521 0.091 Uiso 1 1 calc R U
B1 B 0.1386(3) 0.5092(2) 0.35461(14) 0.0317(6) Uani 1 1 d . .

loop_
_atom_site_aniso_label
_atom_site_aniso_U_11
_atom_site_aniso_U_22
_atom_site_aniso_U_33
_atom_site_aniso_U_23
_atom_site_aniso_U_13
_atom_site_aniso_U_12
F1 0.0560(9) 0.0424(8) 0.0368(9) -0.0110(7) 0.0200(7) -0.0113(7)
F2 0.0595(9) 0.0263(7) 0.0383(9) 0.0053(6) -0.0013(7) 0.0026(6)
O1 0.0464(10) 0.0337(9) 0.0422(12) 0.0025(8) 0.0083(9) -0.0023(8)
N1 0.0366(10) 0.0236(9) 0.0328(12) 0.0001(8) 0.0068(9) 0.0014(8)
N2 0.0375(10) 0.0233(9) 0.0264(11) 0.0003(8) 0.0075(9) 0.0014(8)
C1 0.0367(13) 0.0239(11) 0.0367(16) 0.0005(10) 0.0154(11) 0.0048(10)
C2 0.0362(13) 0.0223(11) 0.0385(15) 0.0002(10) 0.0105(11) 0.0022(9)
C3 0.0317(13) 0.0283(12) 0.0474(18) -0.0010(11) 0.0092(12) 0.0025(10)
C4 0.0361(13) 0.0306(12) 0.0459(18) -0.0022(11) 0.0027(12) -0.0005(10)
C5 0.0357(13) 0.0281(11) 0.0404(16) -0.0017(11) 0.0040(12) 0.0043(10)
C6 0.0362(12) 0.0241(11) 0.0283(14) -0.0013(10) 0.0068(10) 0.0043(9)
C7 0.0355(12) 0.0254(11) 0.0288(14) -0.0007(10) 0.0077(11) 0.0055(9)
C8 0.0351(12) 0.0297(11) 0.0314(14) 0.0025(10) 0.0089(11) 0.0073(10)
C9 0.0366(12) 0.0250(11) 0.0298(14) 0.0040(10) 0.0101(11) 0.0035(9)
C10 0.0550(16) 0.0295(12) 0.0387(16) 0.0026(11) 0.0142(13) -0.0026(11)
C11 0.0421(14) 0.0347(13) 0.057(2) 0.0040(13) 0.0110(14) -0.0065(11)
C12 0.0559(17) 0.0362(13) 0.0389(17) 0.0009(12) -0.0043(13) -0.0026(12)
C13 0.0505(15) 0.0265(11) 0.0285(14) 0.0010(10) 0.0068(11) -0.0021(10)
C14 0.0475(15) 0.0418(14) 0.0344(16) 0.0082(12) 0.0038(12) 0.0005(11)
C15 0.0367(13) 0.0305(12) 0.0281(14) -0.0003(10) 0.0065(11) 0.0063(10)
C16 0.0414(14) 0.0310(12) 0.0312(15) 0.0021(10) 0.0020(11) 0.0020(10)
C17 0.0354(13) 0.0299(12) 0.0319(15) -0.0010(10) 0.0101(11) 0.0051(10)
C18 0.0377(13) 0.0342(12) 0.0314(14) -0.0040(11) 0.0036(11) -0.0001(10)
C19 0.0431(14) 0.0352(13) 0.0356(15) -0.0065(11) 0.0132(12) -0.0049(11)
C20 0.0568(17) 0.0393(14) 0.063(2) -0.0066(14) 0.0271(16) -0.0016(12)
C21 0.079(2) 0.0645(19) 0.0410(19) 0.0042(15) 0.0175(16) -0.0102(16)
B1 0.0419(15) 0.0240(12) 0.0301(16) 0.0007(11) 0.0079(13) 0.0005(11)

loop_
_atom_type_symbol
_atom_type_description
_atom_type_scat_dispersion_real
_atom_type_scat_dispersion_imag
_atom_type_scat_source
C C 0.0181 0.0091 'International Tables Vol C Tables 4.2.6.8 and 6.1.1.4'
H H 0.0000 0.0000 'International Tables Vol C Tables 4.2.6.8 and 6.1.1.4'
N N 0.0311 0.0180 'International Tables Vol C Tables 4.2.6.8 and 6.1.1.4'
B B 0.0090 0.0039 'International Tables Vol C Tables 4.2.6.8 and 6.1.1.4'
F F 0.0727 0.0534 'International Tables Vol C Tables 4.2.6.8 and 6.1.1.4'
O O 0.0492 0.0322 'International Tables Vol C Tables 4.2.6.8 and 6.1.1.4'

loop_
_geom_angle_atom_site_label_1
_geom_angle_atom_site_label_2
_geom_angle_atom_site_label_3
_geom_angle
C5 N1 C2 108.84(18)
C5 N1 B1 125.2(2)
C2 N1 B1 125.9(2)
C6 N2 C9 108.82(19)
C6 N2 B1 125.03(19)
C9 N2 B1 126.07(18)
C2 C1 C9 120.8(2)
C2 C1 C10 119.4(2)
C9 C1 C10 119.8(2)
C1 C2 N1 120.45(19)
C1 C2 C3 132.2(2)
N1 C2 C3 107.3(2)
C4 C3 C2 106.3(2)
C4 C3 C11 123.6(2)
C2 C3 C11 129.9(2)
C3 C4 C5 109.0(2)
C3 C4 H4A 125.5
C5 C4 H4A 125.5
N1 C5 C4 108.6(2)
N1 C5 C12 123.0(2)
C4 C5 C12 128.4(2)
N2 C6 C7 109.2(2)
N2 C6 C13 122.0(2)
C7 C6 C13 128.7(2)
C6 C7 C8 107.1(2)
C6 C7 C15 127.8(2)
C8 C7 C15 124.9(2)
C9 C8 C7 107.1(2)
C9 C8 C14 128.9(2)
C7 C8 C14 124.0(2)
N2 C9 C8 107.76(19)
N2 C9 C1 119.7(2)
C8 C9 C1 132.5(2)
C1 C10 H10A 109.5
C1 C10 H10B 109.5
H10A C10 H10B 109.5
C1 C10 H10C 109.5
H10A C10 H10C 109.5
H10B C10 H10C 109.5
C3 C11 H11A 109.5
C3 C11 H11B 109.5
H11A C11 H11B 109.5
C3 C11 H11C 109.5
H11A C11 H11C 109.5
H11B C11 H11C 109.5
C5 C12 H12A 109.5
C5 C12 H12B 109.5
H12A C12 H12B 109.5
C5 C12 H12C 109.5
H12A C12 H12C 109.5
H12B C12 H12C 109.5
C6 C13 H13A 109.5
C6 C13 H13B 109.5
H13A C13 H13B 109.5
C6 C13 H13C 109.5
H13A C13 H13C 109.5
H13B C13 H13C 109.5
C8 C14 H14A 109.5
C8 C14 H14B 109.5
H14A C14 H14B 109.5
C8 C14 H14C 109.5
H14A C14 H14C 109.5
H14B C14 H14C 109.5
C16 C15 C7 129.0(2)
C16 C15 H15A 115.5
C7 C15 H15A 115.5
C15 C16 C17 123.8(2)
C15 C16 H16A 118.1
C17 C16 H16A 118.1
O1 C17 C16 118.6(2)
O1 C17 C18 120.7(2)
C16 C17 C18 120.7(2)
C17 C18 C19 114.4(2)
C17 C18 H18A 108.7
C19 C18 H18A 108.7
C17 C18 H18B 108.7
C19 C18 H18B 108.7
H18A C18 H18B 107.6
C20 C19 C21 110.8(2)
C20 C19 C18 112.2(2)
C21 C19 C18 109.3(2)
C20 C19 H19A 108.1
C21 C19 H19A 108.1
C18 C19 H19A 108.1
C19 C20 H20A 109.5
C19 C20 H20B 109.5
H20A C20 H20B 109.5
C19 C20 H20C 109.5
H20A C20 H20C 109.5
H20B C20 H20C 109.5
C19 C21 H21A 109.5
C19 C21 H21B 109.5
H21A C21 H21B 109.5
C19 C21 H21C 109.5
H21A C21 H21C 109.5
H21B C21 H21C 109.5
F1 B1 F2 109.2(2)
F1 B1 N2 110.5(2)
F2 B1 N2 110.56(19)
F1 B1 N1 109.92(19)
F2 B1 N1 109.7(2)
N2 B1 N1 106.99(19)

loop_
_geom_bond_atom_site_label_1
_geom_bond_atom_site_label_2
_geom_bond_distance
F1 B1 1.388(3)
F2 B1 1.397(3)
O1 C17 1.237(3)
N1 C5 1.350(3)
N1 C2 1.399(3)
N1 B1 1.540(3)
N2 C6 1.352(3)
N2 C9 1.401(3)
N2 B1 1.537(3)
C1 C2 1.398(3)
C1 C9 1.419(3)
C1 C10 1.500(3)
C2 C3 1.438(3)
C3 C4 1.374(4)
C3 C11 1.496(3)
C4 C5 1.408(3)
C4 H4A 0.9500
C5 C12 1.474(4)
C6 C7 1.408(3)
C6 C13 1.489(3)
C7 C8 1.411(3)
C7 C15 1.449(3)
C8 C9 1.409(3)
C8 C14 1.489(4)
C10 H10A 0.9800
C10 H10B 0.9800
C10 H10C 0.9800
C11 H11A 0.9800
C11 H11B 0.9800
C11 H11C 0.9800
C12 H12A 0.9800
C12 H12B 0.9800
C12 H12C 0.9800
C13 H13A 0.9800
C13 H13B 0.9800
C13 H13C 0.9800
C14 H14A 0.9800
C14 H14B 0.9800
C14 H14C 0.9800
C15 C16 1.344(3)
C15 H15A 0.9500
C16 C17 1.466(3)
C16 H16A 0.9500
C17 C18 1.498(3)
C18 C19 1.524(3)
C18 H18A 0.9900
C18 H18B 0.9900
C19 C20 1.518(3)
C19 C21 1.519(4)
C19 H19A 1.0000
C20 H20A 0.9800
C20 H20B 0.9800
C20 H20C 0.9800
C21 H21A 0.9800
C21 H21B 0.9800
C21 H21C 0.9800

loop_
_geom_torsion_atom_site_label_1
_geom_torsion_atom_site_label_2
_geom_torsion_atom_site_label_3
_geom_torsion_atom_site_label_4
_geom_torsion
C9 C1 C2 N1 -1.7(3)
C10 C1 C2 N1 179.4(2)
C9 C1 C2 C3 175.9(2)
C10 C1 C2 C3 -3.0(4)
C5 N1 C2 C1 178.0(2)
B1 N1 C2 C1 0.9(3)
C5 N1 C2 C3 -0.2(2)
B1 N1 C2 C3 -177.3(2)
C1 C2 C3 C4 -178.1(2)
N1 C2 C3 C4 -0.3(2)
C1 C2 C3 C11 -2.3(4)
N1 C2 C3 C11 175.6(2)
C2 C3 C4 C5 0.6(3)
C11 C3 C4 C5 -175.6(2)
C2 N1 C5 C4 0.6(3)
B1 N1 C5 C4 177.7(2)
C2 N1 C5 C12 -178.1(2)
B1 N1 C5 C12 -1.0(4)
C3 C4 C5 N1 -0.7(3)
C3 C4 C5 C12 177.8(2)
C9 N2 C6 C7 1.0(2)
B1 N2 C6 C7 -176.0(2)
C9 N2 C6 C13 -178.3(2)
B1 N2 C6 C13 4.7(3)
N2 C6 C7 C8 -0.6(2)
C13 C6 C7 C8 178.6(2)
N2 C6 C7 C15 175.9(2)
C13 C6 C7 C15 -4.9(4)
C6 C7 C8 C9 0.0(2)
C15 C7 C8 C9 -176.6(2)
C6 C7 C8 C14 -179.8(2)
C15 C7 C8 C14 3.6(4)
C6 N2 C9 C8 -0.9(2)
B1 N2 C9 C8 176.0(2)
C6 N2 C9 C1 179.8(2)
B1 N2 C9 C1 -3.2(3)
C7 C8 C9 N2 0.5(2)
C14 C8 C9 N2 -179.6(2)
C7 C8 C9 C1 179.7(2)
C14 C8 C9 C1 -0.5(4)
C2 C1 C9 N2 2.8(3)
C10 C1 C9 N2 -178.3(2)
C2 C1 C9 C8 -176.2(2)
C10 C1 C9 C8 2.7(4)
C6 C7 C15 C16 11.4(4)
C8 C7 C15 C16 -172.7(2)
C7 C15 C16 C17 -176.1(2)
C15 C16 C17 O1 166.9(2)
C15 C16 C17 C18 -14.6(3)
O1 C17 C18 C19 107.9(3)
C16 C17 C18 C19 -70.5(3)
C17 C18 C19 C20 -56.7(3)
C17 C18 C19 C21 -180.0(2)
C6 N2 B1 F1 59.0(3)
C9 N2 B1 F1 -117.4(2)
C6 N2 B1 F2 -61.9(3)
C9 N2 B1 F2 121.6(2)
C6 N2 B1 N1 178.66(19)
C9 N2 B1 N1 2.2(3)
C5 N1 B1 F1 -57.7(3)
C2 N1 B1 F1 119.0(2)
C5 N1 B1 F2 62.4(3)
C2 N1 B1 F2 -120.9(2)
C5 N1 B1 N2 -177.6(2)
C2 N1 B1 N2 -1.0(3)
